data_4517388
loop_
_publ_author_name
'Ru, Chenglong'
'Wei, Qiuyu'
'Chen, Wenhao'
'Guan, Qiye'
'Zhang, Qianqian'
'Ling, Yuan'
'Tao, Chunlan'
'Qin, Dongdong'
'Wu, Jincai'
'Pan, Xiaobo'

_publ_section_title
;
 Tunable Conjugated Organoborane Oligomers for Visible-Light-Driven
 Hydrogen Evolution
;
_journal_issue 2
_journal_name_full 'ACS Energy Letters'
_journal_page_first 669
_journal_page_last 675
_journal_paper_doi 10.1021/acsenergylett.0c00075
_journal_volume 5
_journal_year 2020
_chemical_formula_moiety 'C27 H29 B Br2'
_chemical_formula_sum 'C27 H29 B Br2'
_chemical_formula_weight 524.13
_space_group_crystal_system triclinic
_space_group_IT_number 2
_space_group_name_Hall '-P 1'
_space_group_name_H-M_alt 'P -1'
_atom_sites_solution_hydrogens geom
_atom_sites_solution_primary direct
_audit_creation_date 2018-12-21
_audit_creation_method
;
Olex2 1.2
(compiled 2018.05.29 svn.r3508 for OlexSys, GUI svn.r5506)
;
_cell_angle_alpha 73.946(10)
_cell_angle_beta 88.380(8)
_cell_angle_gamma 77.430(9)
_cell_formula_units_Z 2
_cell_length_a 9.1165(8)
_cell_length_b 10.8798(13)
_cell_length_c 13.0957(15)
_cell_measurement_reflns_used 2506
_cell_measurement_temperature 181(13)
_cell_measurement_theta_max 26.4470
_cell_measurement_theta_min 3.8120
_cell_volume 1217.6(2)
_computing_cell_refinement
;
CrysAlisPro, Agilent Technologies,
Version 1.171.36.28 (release 01-02-2013 CrysAlis171 .NET)
(compiled Feb  1 2013,16:14:44)
;
_computing_data_collection
;
CrysAlisPro, Agilent Technologies,
Version 1.171.36.28 (release 01-02-2013 CrysAlis171 .NET)
(compiled Feb  1 2013,16:14:44)
;
_computing_data_reduction
;
CrysAlisPro, Agilent Technologies,
Version 1.171.36.28 (release 01-02-2013 CrysAlis171 .NET)
(compiled Feb  1 2013,16:14:44)
;
_computing_molecular_graphics 'Olex2 (Dolomanov et al., 2009)'
_computing_publication_material 'Olex2 (Dolomanov et al., 2009)'
_computing_structure_refinement 'ShelXL (Sheldrick, 2015)'
_computing_structure_solution 'ShelXS (Sheldrick, 2008)'
_diffrn_ambient_temperature 181(13)
_diffrn_detector_area_resol_mean 16.0733
_diffrn_measured_fraction_theta_full 0.998
_diffrn_measured_fraction_theta_max 0.998
_diffrn_measurement_details
;
#__ type_ start__ end____ width___ exp.time_
  1 omega -105.00  -57.00   1.5000    6.0000
omega____ theta____ kappa____ phi______ frames
    -      -24.1983 -178.0000  120.0000 32

#__ type_ start__ end____ width___ exp.time_
  2 omega  -17.00   28.00   1.5000    6.0000
omega____ theta____ kappa____ phi______ frames
    -      -24.1983  -99.0000    0.0000 30

#__ type_ start__ end____ width___ exp.time_
  3 omega   -3.00   97.50   1.5000    6.0000
omega____ theta____ kappa____ phi______ frames
    -       27.0108   57.0000  150.0000 67

#__ type_ start__ end____ width___ exp.time_
  4 omega   35.00   62.00   1.5000    6.0000
omega____ theta____ kappa____ phi______ frames
    -       27.0108  178.0000  -60.0000 18

#__ type_ start__ end____ width___ exp.time_
  5 omega   74.00  113.00   1.5000    6.0000
omega____ theta____ kappa____ phi______ frames
    -       27.0108  178.0000  -60.0000 26

#__ type_ start__ end____ width___ exp.time_
  6 omega  -44.00   43.00   1.5000    6.0000
omega____ theta____ kappa____ phi______ frames
    -       27.0108  -57.0000  -90.0000 58

#__ type_ start__ end____ width___ exp.time_
  7 omega    6.00  105.00   1.5000    6.0000
omega____ theta____ kappa____ phi______ frames
    -       27.0108   38.0000   60.0000 66
;
_diffrn_measurement_device_type 'SuperNova, Dual, Cu at zero, Eos'
_diffrn_measurement_method '\w scans'
_diffrn_orient_matrix_UB_11 -0.0061324000
_diffrn_orient_matrix_UB_12 0.0457667000
_diffrn_orient_matrix_UB_13 0.0302054000
_diffrn_orient_matrix_UB_21 0.0478733000
_diffrn_orient_matrix_UB_22 -0.0477692000
_diffrn_orient_matrix_UB_23 0.0404352000
_diffrn_orient_matrix_UB_31 0.0635005000
_diffrn_orient_matrix_UB_32 0.0213610000
_diffrn_orient_matrix_UB_33 -0.0251569000
_diffrn_radiation_monochromator mirror
_diffrn_radiation_type MoK\a
_diffrn_radiation_wavelength 0.71073
_diffrn_reflns_av_R_equivalents 0.0323
_diffrn_reflns_av_unetI/netI 0.0593
_diffrn_reflns_Laue_measured_fraction_full 0.998
_diffrn_reflns_Laue_measured_fraction_max 0.998
_diffrn_reflns_limit_h_max 10
_diffrn_reflns_limit_h_min -11
_diffrn_reflns_limit_k_max 13
_diffrn_reflns_limit_k_min -13
_diffrn_reflns_limit_l_max 14
_diffrn_reflns_limit_l_min -16
_diffrn_reflns_number 7927
_diffrn_reflns_point_group_measured_fraction_full 0.998
_diffrn_reflns_point_group_measured_fraction_max 0.998
_diffrn_reflns_theta_full 25.242
_diffrn_reflns_theta_max 26.022
_diffrn_reflns_theta_min 3.239
_diffrn_source 'SuperNova (Mo) X-ray Source'
_exptl_absorpt_coefficient_mu 3.340
_exptl_absorpt_correction_T_max 1.00000
_exptl_absorpt_correction_T_min 0.98190
_exptl_absorpt_correction_type multi-scan
_exptl_absorpt_process_details
;
CrysAlisPro, Agilent Technologies,
Version 1.171.36.28 (release 01-02-2013 CrysAlis171 .NET)
(compiled Feb  1 2013,16:14:44)
Empirical absorption correction using spherical harmonics,
 implemented in SCALE3 ABSPACK scaling algorithm.
;
_exptl_crystal_colour 'yellow green'
_exptl_crystal_density_diffrn 1.430
_exptl_crystal_description block
_exptl_crystal_F_000 532
_exptl_crystal_size_max 0.16
_exptl_crystal_size_mid 0.12
_exptl_crystal_size_min 0.08
_refine_diff_density_max 0.437
_refine_diff_density_min -0.523
_refine_diff_density_rms 0.074
_refine_ls_extinction_method none
_refine_ls_goodness_of_fit_ref 1.027
_refine_ls_hydrogen_treatment constr
_refine_ls_matrix_type full
_refine_ls_number_parameters 277
_refine_ls_number_reflns 4799
_refine_ls_number_restraints 0
_refine_ls_restrained_S_all 1.027
_refine_ls_R_factor_all 0.0630
_refine_ls_R_factor_gt 0.0415
_refine_ls_shift/su_max 0.001
_refine_ls_shift/su_mean 0.000
_refine_ls_structure_factor_coef Fsqd
_refine_ls_weighting_details 'w=1/[\s^2^(Fo^2^)+(0.0252P)^2^+0.5262P] where P=(Fo^2^+2Fc^2^)/3'
_refine_ls_weighting_scheme calc
_refine_ls_wR_factor_gt 0.0785
_refine_ls_wR_factor_ref 0.0871
_reflns_Friedel_coverage 0.000
_reflns_number_gt 3649
_reflns_number_total 4799
_reflns_threshold_expression 'I > 2\s(I)'
_cod_data_source_file nz0c00075_si_002.cif
_cod_data_source_block ruchl_0516
_cod_depositor_comments
;Adding full bibliography for 4517388.cif.

 Adding full bibliography for 4517388.cif.
;
_cod_database_code 4517388
_shelx_shelxl_version_number 2014/7
_shelx_space_group_comment
;
The symmetry employed for this shelxl refinement is uniquely defined
by the following loop, which should always be used as a source of
symmetry information in preference to the above space-group names.
They are only intended as comments.
;
_reflns_odcompleteness_completeness 99.74
_reflns_odcompleteness_iscentric 1
_reflns_odcompleteness_theta 26.32
_olex2_refinement_description
;
1. Fixed Uiso
 At 1.2 times of:
  All C(H) groups
 At 1.5 times of:
  All C(H,H,H) groups
2.a Ternary CH refined with riding coordinates:
 C19(H19), C22(H22), C25(H25)
2.b Aromatic/amide H refined with riding coordinates:
 C2(H2), C3(H3), C5(H5), C8(H8), C10(H10), C11(H11), C15(H15), C17(H17)
2.c Idealised Me refined as rotating group:
 C20(H20A,H20B,H20C), C21(H21A,H21B,H21C), C23(H23A,H23B,H23C), C24(H24A,H24B,
 H24C), C26(H26A,H26B,H26C), C27(H27A,H27B,H27C)
;
_olex2_date_sample_data_collection 2018-05-16
_olex2_submission_special_instructions 'No special instructions were received'

loop_
_space_group_symop_operation_xyz
'x, y, z'
'-x, -y, -z'

loop_
_atom_site_label
_atom_site_type_symbol
_atom_site_fract_x
_atom_site_fract_y
_atom_site_fract_z
_atom_site_U_iso_or_equiv
_atom_site_adp_type
_atom_site_occupancy
_atom_site_site_symmetry_order
_atom_site_calc_flag
_atom_site_refinement_flags_posn
Br1 Br 0.03103(4) 0.93834(3) -0.17152(3) 0.04414(13) Uani 1 1 d .
Br2 Br 0.50624(4) 0.20303(4) 0.18565(3) 0.04477(13) Uani 1 1 d .
C1 C 0.0114(3) 0.5222(3) -0.1941(2) 0.0217(7) Uani 1 1 d .
C2 C -0.0841(3) 0.6329(3) -0.2575(2) 0.0268(7) Uani 1 1 d .
H2 H -0.1501 0.6247 -0.3068 0.032 Uiso 1 1 calc R
C3 C -0.0808(4) 0.7559(3) -0.2471(3) 0.0298(8) Uani 1 1 d .
H3 H -0.1468 0.8300 -0.2877 0.036 Uiso 1 1 calc R
C4 C 0.0209(4) 0.7677(3) -0.1763(2) 0.0255(7) Uani 1 1 d .
C5 C 0.1166(3) 0.6586(3) -0.1102(2) 0.0236(7) Uani 1 1 d .
H5 H 0.1829 0.6677 -0.0615 0.028 Uiso 1 1 calc R
C6 C 0.1095(3) 0.5371(3) -0.1195(2) 0.0204(7) Uani 1 1 d .
C7 C 0.1978(3) 0.4060(3) -0.0589(2) 0.0191(6) Uani 1 1 d .
C8 C 0.3003(3) 0.3777(3) 0.0240(2) 0.0226(7) Uani 1 1 d .
H8 H 0.3248 0.4436 0.0483 0.027 Uiso 1 1 calc R
C9 C 0.3662(3) 0.2456(3) 0.0700(2) 0.0259(7) Uani 1 1 d .
C10 C 0.3330(4) 0.1460(3) 0.0354(2) 0.0282(8) Uani 1 1 d .
H10 H 0.3789 0.0591 0.0678 0.034 Uiso 1 1 calc R
C11 C 0.2299(4) 0.1776(3) -0.0489(2) 0.0277(7) Uani 1 1 d .
H11 H 0.2066 0.1111 -0.0730 0.033 Uiso 1 1 calc R
C12 C 0.1609(3) 0.3071(3) -0.0977(2) 0.0204(7) Uani 1 1 d .
C13 C -0.0185(3) 0.3176(3) -0.2760(2) 0.0185(6) Uani 1 1 d .
C14 C 0.0757(3) 0.2851(3) -0.3563(2) 0.0214(7) Uani 1 1 d .
C15 C 0.0188(3) 0.2423(3) -0.4335(2) 0.0232(7) Uani 1 1 d .
H15 H 0.0821 0.2214 -0.4861 0.028 Uiso 1 1 calc R
C16 C -0.1284(3) 0.2291(3) -0.4361(2) 0.0225(7) Uani 1 1 d .
C17 C -0.2207(3) 0.2616(3) -0.3567(2) 0.0241(7) Uani 1 1 d .
H17 H -0.3202 0.2537 -0.3566 0.029 Uiso 1 1 calc R
C18 C -0.1685(3) 0.3055(3) -0.2776(2) 0.0192(6) Uani 1 1 d .
C19 C -0.2719(3) 0.3365(3) -0.1899(2) 0.0239(7) Uani 1 1 d .
H19 H -0.2191 0.3784 -0.1497 0.029 Uiso 1 1 calc R
C20 C -0.3002(5) 0.2114(4) -0.1128(3) 0.0463(10) Uani 1 1 d .
H20A H -0.3497 0.1665 -0.1502 0.069 Uiso 1 1 calc GR
H20B H -0.3628 0.2330 -0.0573 0.069 Uiso 1 1 calc GR
H20C H -0.2061 0.1558 -0.0823 0.069 Uiso 1 1 calc GR
C21 C -0.4191(4) 0.4321(4) -0.2332(3) 0.0420(9) Uani 1 1 d .
H21A H -0.3983 0.5103 -0.2811 0.063 Uiso 1 1 calc GR
H21B H -0.4759 0.4540 -0.1754 0.063 Uiso 1 1 calc GR
H21C H -0.4761 0.3924 -0.2704 0.063 Uiso 1 1 calc GR
C22 C -0.1882(4) 0.1876(3) -0.5259(3) 0.0304(8) Uani 1 1 d .
H22 H -0.1009 0.1527 -0.5628 0.036 Uiso 1 1 calc R
C23 C -0.2813(4) 0.3064(4) -0.6063(3) 0.0439(10) Uani 1 1 d .
H23A H -0.3691 0.3427 -0.5733 0.066 Uiso 1 1 calc GR
H23B H -0.3112 0.2803 -0.6654 0.066 Uiso 1 1 calc GR
H23C H -0.2222 0.3713 -0.6311 0.066 Uiso 1 1 calc GR
C24 C -0.2744(5) 0.0814(4) -0.4887(3) 0.0584(12) Uani 1 1 d .
H24A H -0.2147 0.0091 -0.4364 0.088 Uiso 1 1 calc GR
H24B H -0.2976 0.0524 -0.5480 0.088 Uiso 1 1 calc GR
H24C H -0.3660 0.1148 -0.4580 0.088 Uiso 1 1 calc GR
C25 C 0.2385(3) 0.2988(3) -0.3578(2) 0.0242(7) Uani 1 1 d .
H25 H 0.2502 0.3475 -0.3070 0.029 Uiso 1 1 calc R
C26 C 0.2828(4) 0.3749(4) -0.4664(3) 0.0402(9) Uani 1 1 d .
H26A H 0.2847 0.3241 -0.5161 0.060 Uiso 1 1 calc GR
H26B H 0.3807 0.3919 -0.4604 0.060 Uiso 1 1 calc GR
H26C H 0.2109 0.4564 -0.4911 0.060 Uiso 1 1 calc GR
C27 C 0.3449(4) 0.1637(4) -0.3206(3) 0.0383(9) Uani 1 1 d .
H27A H 0.3161 0.1173 -0.2521 0.058 Uiso 1 1 calc GR
H27B H 0.4460 0.1742 -0.3157 0.058 Uiso 1 1 calc GR
H27C H 0.3391 0.1149 -0.3707 0.058 Uiso 1 1 calc GR
B1 B 0.0435(4) 0.3749(3) -0.1927(3) 0.0195(7) Uani 1 1 d .

loop_
_atom_site_aniso_label
_atom_site_aniso_U_11
_atom_site_aniso_U_22
_atom_site_aniso_U_33
_atom_site_aniso_U_23
_atom_site_aniso_U_13
_atom_site_aniso_U_12
Br1 0.0489(3) 0.02134(19) 0.0610(3) -0.00867(17) -0.00282(19) -0.00797(16)
Br2 0.0430(2) 0.0450(2) 0.0398(2) -0.00586(18) -0.02513(17) -0.00007(18)
C1 0.0233(17) 0.0265(18) 0.0155(15) -0.0040(13) 0.0013(12) -0.0082(14)
C2 0.0262(17) 0.0289(19) 0.0202(16) -0.0024(14) -0.0074(13) -0.0003(14)
C3 0.0299(19) 0.0244(18) 0.0284(18) -0.0008(15) -0.0041(14) 0.0006(15)
C4 0.0311(19) 0.0164(16) 0.0277(18) -0.0054(14) 0.0080(14) -0.0047(14)
C5 0.0264(17) 0.0270(18) 0.0210(16) -0.0094(14) 0.0007(13) -0.0095(14)
C6 0.0200(16) 0.0246(17) 0.0172(15) -0.0070(13) 0.0022(12) -0.0052(13)
C7 0.0201(16) 0.0217(16) 0.0157(15) -0.0052(13) 0.0015(12) -0.0048(13)
C8 0.0229(17) 0.0259(17) 0.0207(16) -0.0079(14) -0.0022(13) -0.0067(14)
C9 0.0196(16) 0.038(2) 0.0194(16) -0.0073(15) -0.0051(12) -0.0046(14)
C10 0.0301(19) 0.0215(18) 0.0288(18) -0.0034(14) -0.0055(14) -0.0003(14)
C11 0.0302(19) 0.0261(18) 0.0298(18) -0.0106(15) -0.0001(14) -0.0084(15)
C12 0.0197(16) 0.0234(17) 0.0179(15) -0.0055(13) -0.0009(12) -0.0043(13)
C13 0.0197(16) 0.0161(15) 0.0169(15) -0.0022(12) -0.0055(12) -0.0004(12)
C14 0.0202(16) 0.0210(16) 0.0216(16) -0.0050(13) -0.0045(12) -0.0022(13)
C15 0.0223(17) 0.0286(18) 0.0207(16) -0.0118(14) 0.0019(13) -0.0033(14)
C16 0.0241(17) 0.0236(17) 0.0203(16) -0.0092(13) -0.0059(13) -0.0009(13)
C17 0.0168(16) 0.0262(18) 0.0290(18) -0.0072(14) -0.0047(13) -0.0040(13)
C18 0.0204(16) 0.0194(16) 0.0181(15) -0.0057(13) -0.0022(12) -0.0035(13)
C19 0.0200(16) 0.0308(18) 0.0244(17) -0.0131(14) 0.0008(13) -0.0057(14)
C20 0.055(3) 0.046(2) 0.037(2) -0.0098(18) 0.0196(19) -0.013(2)
C21 0.029(2) 0.055(3) 0.042(2) -0.0223(19) 0.0026(16) 0.0022(18)
C22 0.0243(18) 0.040(2) 0.0306(19) -0.0184(16) -0.0005(14) -0.0049(15)
C23 0.049(2) 0.054(3) 0.030(2) -0.0120(18) -0.0141(17) -0.013(2)
C24 0.090(3) 0.052(3) 0.049(3) -0.025(2) -0.008(2) -0.034(3)
C25 0.0230(17) 0.0314(18) 0.0224(16) -0.0132(14) 0.0016(13) -0.0076(14)
C26 0.035(2) 0.053(2) 0.036(2) -0.0098(18) 0.0039(16) -0.0210(18)
C27 0.0198(18) 0.046(2) 0.049(2) -0.0146(18) -0.0032(15) -0.0045(16)
B1 0.0161(17) 0.027(2) 0.0167(17) -0.0069(15) 0.0043(13) -0.0074(15)

loop_
_atom_type_symbol
_atom_type_description
_atom_type_scat_dispersion_real
_atom_type_scat_dispersion_imag
_atom_type_scat_source
C C 0.0033 0.0016 'International Tables Vol C Tables 4.2.6.8 and 6.1.1.4'
H H 0.0000 0.0000 'International Tables Vol C Tables 4.2.6.8 and 6.1.1.4'
B B 0.0013 0.0007 'International Tables Vol C Tables 4.2.6.8 and 6.1.1.4'
Br Br -0.2901 2.4595 'International Tables Vol C Tables 4.2.6.8 and 6.1.1.4'

loop_
_geom_angle_atom_site_label_1
_geom_angle_atom_site_label_2
_geom_angle_atom_site_label_3
_geom_angle
C2 C1 C6 119.0(3)
C2 C1 B1 132.1(3)
C6 C1 B1 108.8(3)
C3 C2 C1 119.9(3)
C4 C3 C2 119.7(3)
C3 C4 Br1 118.3(2)
C3 C4 C5 121.9(3)
C5 C4 Br1 119.8(3)
C6 C5 C4 117.7(3)
C1 C6 C7 109.7(3)
C5 C6 C1 121.7(3)
C5 C6 C7 128.5(3)
C8 C7 C6 127.9(3)
C8 C7 C12 122.1(3)
C12 C7 C6 110.0(3)
C7 C8 C9 117.1(3)
C8 C9 Br2 118.2(2)
C10 C9 Br2 119.0(2)
C10 C9 C8 122.8(3)
C9 C10 C11 118.8(3)
C12 C11 C10 120.9(3)
C7 C12 B1 108.1(3)
C11 C12 C7 118.2(3)
C11 C12 B1 133.6(3)
C14 C13 B1 119.4(3)
C18 C13 C14 118.5(3)
C18 C13 B1 122.0(3)
C13 C14 C25 119.9(3)
C15 C14 C13 119.6(3)
C15 C14 C25 120.5(3)
C14 C15 C16 122.7(3)
C15 C16 C17 117.3(3)
C15 C16 C22 120.9(3)
C17 C16 C22 121.8(3)
C18 C17 C16 122.0(3)
C13 C18 C19 119.6(3)
C17 C18 C13 119.9(3)
C17 C18 C19 120.5(3)
C20 C19 C18 110.9(3)
C21 C19 C18 112.9(3)
C21 C19 C20 111.1(3)
C23 C22 C16 110.3(3)
C24 C22 C16 113.9(3)
C24 C22 C23 111.2(3)
C14 C25 C26 113.0(3)
C14 C25 C27 110.5(3)
C26 C25 C27 110.4(3)
C1 B1 C12 103.0(3)
C1 B1 C13 126.1(3)
C13 B1 C12 130.6(3)

loop_
_geom_bond_atom_site_label_1
_geom_bond_atom_site_label_2
_geom_bond_distance
Br1 C4 1.897(3)
Br2 C9 1.898(3)
C1 C2 1.390(4)
C1 C6 1.407(4)
C1 B1 1.560(5)
C2 C3 1.389(4)
C3 C4 1.379(5)
C4 C5 1.393(4)
C5 C6 1.377(4)
C6 C7 1.490(4)
C7 C8 1.376(4)
C7 C12 1.414(4)
C8 C9 1.399(4)
C9 C10 1.376(5)
C10 C11 1.389(4)
C11 C12 1.389(4)
C12 B1 1.569(4)
C13 C14 1.411(4)
C13 C18 1.403(4)
C13 B1 1.569(5)
C14 C15 1.380(4)
C14 C25 1.523(4)
C15 C16 1.383(4)
C16 C17 1.392(4)
C16 C22 1.523(4)
C17 C18 1.387(4)
C18 C19 1.528(4)
C19 C20 1.523(5)
C19 C21 1.521(4)
C22 C23 1.523(5)
C22 C24 1.501(5)
C25 C26 1.527(4)
C25 C27 1.532(4)
